data_7118283
loop_
_publ_author_name
'Kumar, Atul'
'Maurya, Shivam'
'Pratap, Kemant'
'Srivastava, Suman'

_publ_section_title
;
 Betaine mediated synthesis of annulated dihydrofurans from
 oxobis(methylthio)ketene acetals and N-butyl-N'-methyl ethane-1,2-diamine
 as precursors via NHC elimination.
;
_journal_issue 13
_journal_name_full 'Chemical communications (Cambridge, England)'
_journal_page_first 2795
_journal_page_last 2798
_journal_paper_doi 10.1039/c5cc09509c
_journal_volume 52
_journal_year 2016
_chemical_formula_sum 'C27 H24 O3'
_chemical_formula_weight 396.46
_chemical_name_systematic
;
?
;
_space_group_IT_number 14
_symmetry_space_group_name_Hall '-P 2ybc'
_symmetry_space_group_name_H-M 'P 1 21/c 1'
_atom_sites_solution_hydrogens geom
_atom_sites_solution_primary direct
_atom_sites_solution_secondary difmap
_audit_creation_method SHELXL-97
_audit_update_record
;
2012-07-16 deposited with the CCDC.
2016-01-05 downloaded from the CCDC.
;
_cell_angle_alpha 90.00
_cell_angle_beta 92.094(6)
_cell_angle_gamma 90.00
_cell_formula_units_Z 4
_cell_length_a 18.7438(12)
_cell_length_b 5.9398(4)
_cell_length_c 19.1345(14)
_cell_measurement_temperature 293(2)
_cell_volume 2128.9(3)
_computing_structure_refinement 'SHELXL-97 (Sheldrick, 1997)'
_computing_structure_solution 'SHELXS-97 (Sheldrick, 1990)'
_diffrn_ambient_temperature 293(2)
_diffrn_measured_fraction_theta_full 0.853
_diffrn_measured_fraction_theta_max 0.853
_diffrn_radiation_monochromator graphite
_diffrn_radiation_source 'fine-focus sealed tube'
_diffrn_radiation_type MoK\a
_diffrn_radiation_wavelength 0.71073
_diffrn_reflns_av_R_equivalents 0.0288
_diffrn_reflns_av_sigmaI/netI 0.0524
_diffrn_reflns_limit_h_max 24
_diffrn_reflns_limit_h_min -23
_diffrn_reflns_limit_k_max 6
_diffrn_reflns_limit_k_min -8
_diffrn_reflns_limit_l_max 26
_diffrn_reflns_limit_l_min -16
_diffrn_reflns_number 9703
_diffrn_reflns_theta_full 29.10
_diffrn_reflns_theta_max 29.10
_diffrn_reflns_theta_min 3.26
_exptl_absorpt_coefficient_mu 0.079
_exptl_crystal_density_diffrn 1.237
_exptl_crystal_density_method 'not measured'
_exptl_crystal_F_000 840
_refine_diff_density_max 0.402
_refine_diff_density_min -0.430
_refine_diff_density_rms 0.048
_refine_ls_extinction_coef 0.0021(12)
_refine_ls_extinction_expression Fc^*^=kFc[1+0.001xFc^2^\l^3^/sin(2\q)]^-1/4^
_refine_ls_extinction_method SHELXL
_refine_ls_goodness_of_fit_ref 1.022
_refine_ls_hydrogen_treatment mixed
_refine_ls_matrix_type full
_refine_ls_number_parameters 265
_refine_ls_number_reflns 4871
_refine_ls_number_restraints 0
_refine_ls_restrained_S_all 1.022
_refine_ls_R_factor_all 0.1223
_refine_ls_R_factor_gt 0.0739
_refine_ls_shift/su_max 0.000
_refine_ls_shift/su_mean 0.000
_refine_ls_structure_factor_coef Fsqd
_refine_ls_weighting_details 'calc w=1/[\s^2^(Fo^2^)+(0.0711P)^2^+1.4688P] where P=(Fo^2^+2Fc^2^)/3'
_refine_ls_weighting_scheme calc
_refine_ls_wR_factor_gt 0.1674
_refine_ls_wR_factor_ref 0.1987
_reflns_number_gt 2947
_reflns_number_total 4871
_reflns_threshold_expression >2sigma(I)
_cod_data_source_file c5cc09509c2.cif
_cod_data_source_block shelxl
_cod_depositor_comments
;
         Adding full bibliography for 7118283.cif.

2018-02-03
Z value and formula fixed to values more according to usual
chemical conventions.                 miguel
;
_cod_original_formula_weight 198.23
_cod_original_formula_units_Z 8
_cod_original_formula_sum 'C13.50 H12 O1.50 S0'
_cod_database_code 7118283

loop_
_symmetry_equiv_pos_as_xyz
'x, y, z'
'-x, y+1/2, -z+1/2'
'-x, -y, -z'
'x, -y-1/2, z-1/2'

loop_
_atom_site_label
_atom_site_type_symbol
_atom_site_fract_x
_atom_site_fract_y
_atom_site_fract_z
_atom_site_U_iso_or_equiv
_atom_site_adp_type
_atom_site_occupancy
_atom_site_symmetry_multiplicity
_atom_site_calc_flag
_atom_site_refinement_flags
C22 C 0.30827(15) 0.1872(5) 0.07644(16) 0.0500(7) Uiso 1 1 d .
H22 H 0.3133 0.3063 0.1078 0.060 Uiso 1 1 calc R
C23 C 0.34866(18) 0.1823(6) 0.01822(18) 0.0654(9) Uiso 1 1 d .
H23 H 0.3809 0.2975 0.0099 0.078 Uiso 1 1 calc R
C26 C 0.3409(2) 0.0016(7) -0.02882(17) 0.0786(12) Uani 1 1 d .
H26 H 0.3689 -0.0022 -0.0680 0.094 Uiso 1 1 calc R
C25 C 0.29413(19) -0.1661(6) -0.01874(19) 0.0684(9) Uiso 1 1 d .
H25 H 0.2899 -0.2830 -0.0510 0.082 Uiso 1 1 calc R
C28 C 0.10484(19) 0.5710(5) 0.3782(2) 0.0703(10) Uani 1 1 d .
H28A H 0.1347 0.6012 0.3396 0.105 Uiso 1 1 calc R
H28B H 0.1295 0.6127 0.4211 0.105 Uiso 1 1 calc R
H28C H 0.0615 0.6567 0.3729 0.105 Uiso 1 1 calc R
H9 H 0.2307(13) 0.335(4) 0.1878(13) 0.035(7) Uiso 1 1 d .
H8 H 0.3135(14) -0.017(5) 0.2430(14) 0.045(7) Uiso 1 1 d .
O3 O 0.26450(9) 0.1119(3) 0.32730(9) 0.0452(5) Uani 1 1 d .
C10 C 0.21600(13) 0.0078(4) 0.14988(13) 0.0375(6) Uani 1 1 d .
C16 C 0.16773(12) 0.2036(4) 0.25865(13) 0.0373(6) Uani 1 1 d .
O1 O 0.06519(9) 0.2907(4) 0.18875(10) 0.0538(6) Uani 1 1 d .
C11 C 0.25866(13) 0.0119(5) 0.08942(13) 0.0408(6) Uani 1 1 d .
C17 C 0.19398(13) 0.1662(4) 0.32316(13) 0.0368(6) Uani 1 1 d .
C18 C 0.15611(14) 0.1809(5) 0.38912(14) 0.0423(6) Uani 1 1 d .
H18A H 0.1870 0.2508 0.4246 0.051 Uiso 1 1 calc R
H18B H 0.1447 0.0304 0.4049 0.051 Uiso 1 1 calc R
C9 C 0.22604(13) 0.1851(5) 0.20640(14) 0.0372(6) Uani 1 1 d .
C21 C 0.09250(13) 0.2563(4) 0.24689(14) 0.0379(6) Uani 1 1 d .
C30 C 0.04819(13) 0.2529(5) 0.31114(14) 0.0435(7) Uani 1 1 d .
H30A H 0.0290 0.1024 0.3164 0.052 Uiso 1 1 calc R
H30B H 0.0081 0.3540 0.3033 0.052 Uiso 1 1 calc R
C7 C 0.34787(14) 0.3170(5) 0.26306(15) 0.0458(7) Uani 1 1 d .
C8 C 0.29130(13) 0.1323(5) 0.25646(14) 0.0402(6) Uani 1 1 d .
C15 C 0.16817(14) -0.1641(5) 0.15711(15) 0.0470(7) Uani 1 1 d .
H15 H 0.1400 -0.1660 0.1961 0.056 Uiso 1 1 calc R
C14 C 0.16038(16) -0.3369(5) 0.10776(16) 0.0542(8) Uani 1 1 d .
H14 H 0.1270 -0.4504 0.1137 0.065 Uiso 1 1 calc R
C12 C 0.25160(15) -0.1655(5) 0.04015(14) 0.0494(7) Uani 1 1 d .
C19 C 0.08682(14) 0.3190(5) 0.37988(15) 0.0459(7) Uani 1 1 d .
C1 C 0.41407(13) 0.2703(5) 0.30580(14) 0.0431(7) Uani 1 1 d .
C13 C 0.20180(17) -0.3378(5) 0.05119(16) 0.0583(8) Uani 1 1 d .
H13 H 0.1972 -0.4547 0.0190 0.070 Uiso 1 1 calc R
O4 O 0.33722(13) 0.4997(4) 0.23585(15) 0.0817(8) Uani 1 1 d .
C2 C 0.42473(15) 0.0736(6) 0.34319(16) 0.0552(8) Uani 1 1 d .
H2 H 0.3900 -0.0381 0.3416 0.066 Uiso 1 1 calc R
C6 C 0.46702(15) 0.4354(6) 0.30836(17) 0.0580(8) Uani 1 1 d .
H6 H 0.4603 0.5684 0.2833 0.070 Uiso 1 1 calc R
C4 C 0.53927(18) 0.2079(8) 0.3848(2) 0.0799(12) Uani 1 1 d .
H4 H 0.5814 0.1869 0.4113 0.096 Uiso 1 1 calc R
C5 C 0.52893(17) 0.4028(8) 0.3476(2) 0.0749(11) Uani 1 1 d .
H5 H 0.5640 0.5136 0.3489 0.090 Uiso 1 1 calc R
C20 C 0.03913(19) 0.2711(7) 0.44121(18) 0.0772(11) Uani 1 1 d .
H20A H -0.0031 0.3621 0.4369 0.116 Uiso 1 1 calc R
H20B H 0.0646 0.3061 0.4843 0.116 Uiso 1 1 calc R
H20C H 0.0260 0.1149 0.4409 0.116 Uiso 1 1 calc R
C3 C 0.48738(18) 0.0422(7) 0.3833(2) 0.0742(11) Uani 1 1 d .
H3 H 0.4943 -0.0896 0.4089 0.089 Uiso 1 1 calc R

loop_
_atom_site_aniso_label
_atom_site_aniso_U_11
_atom_site_aniso_U_22
_atom_site_aniso_U_33
_atom_site_aniso_U_23
_atom_site_aniso_U_13
_atom_site_aniso_U_12
C26 0.076(2) 0.116(3) 0.0451(19) 0.020(2) 0.0157(16) 0.029(2)
C28 0.076(2) 0.0449(18) 0.089(3) -0.0172(18) -0.0170(19) 0.0051(17)
O3 0.0331(9) 0.0584(12) 0.0438(10) 0.0098(9) -0.0007(7) 0.0040(9)
C10 0.0346(13) 0.0406(14) 0.0371(14) 0.0057(12) -0.0032(10) 0.0058(11)
C16 0.0338(13) 0.0407(14) 0.0376(14) 0.0022(12) 0.0017(10) -0.0010(11)
O1 0.0407(10) 0.0689(14) 0.0510(12) 0.0061(11) -0.0078(9) 0.0051(10)
C11 0.0355(13) 0.0496(16) 0.0373(14) 0.0106(13) -0.0021(11) 0.0087(12)
C17 0.0339(13) 0.0329(13) 0.0435(14) 0.0035(11) 0.0014(10) 0.0009(11)
C18 0.0456(15) 0.0407(15) 0.0408(14) 0.0037(12) 0.0032(11) -0.0044(12)
C9 0.0322(12) 0.0392(14) 0.0402(14) 0.0062(12) 0.0018(10) 0.0005(11)
C21 0.0330(12) 0.0333(13) 0.0472(15) 0.0007(12) -0.0009(11) 0.0011(10)
C30 0.0320(13) 0.0429(15) 0.0557(17) -0.0059(13) 0.0044(11) -0.0012(11)
C7 0.0346(14) 0.0519(17) 0.0512(16) -0.0002(14) 0.0039(12) -0.0025(13)
C8 0.0327(13) 0.0460(16) 0.0420(15) -0.0002(13) 0.0018(11) 0.0023(12)
C15 0.0434(15) 0.0511(17) 0.0464(16) 0.0027(14) 0.0017(12) -0.0025(13)
C14 0.0598(18) 0.0471(17) 0.0546(19) 0.0012(15) -0.0106(15) -0.0056(14)
C12 0.0530(16) 0.0592(18) 0.0356(15) 0.0025(14) -0.0041(12) 0.0151(15)
C19 0.0414(14) 0.0457(16) 0.0510(16) -0.0106(13) 0.0068(12) -0.0018(12)
C1 0.0313(13) 0.0545(17) 0.0438(15) -0.0103(14) 0.0060(11) -0.0008(12)
C13 0.076(2) 0.0508(18) 0.0466(18) -0.0060(15) -0.0177(16) 0.0078(17)
O4 0.0674(15) 0.0605(15) 0.115(2) 0.0291(15) -0.0256(14) -0.0185(12)
C2 0.0416(15) 0.060(2) 0.064(2) -0.0045(17) -0.0044(14) 0.0008(14)
C6 0.0436(16) 0.070(2) 0.0602(19) -0.0104(17) 0.0038(14) -0.0108(15)
C4 0.0438(18) 0.112(3) 0.083(3) -0.024(3) -0.0199(17) 0.005(2)
C5 0.0438(18) 0.098(3) 0.082(3) -0.019(2) -0.0064(17) -0.0203(19)
C20 0.064(2) 0.107(3) 0.062(2) -0.016(2) 0.0220(17) -0.001(2)
C3 0.058(2) 0.082(3) 0.080(3) -0.003(2) -0.0198(18) 0.0127(19)

loop_
_atom_type_symbol
_atom_type_description
_atom_type_scat_dispersion_real
_atom_type_scat_dispersion_imag
_atom_type_scat_source
C C 0.0033 0.0016 'International Tables Vol C Tables 4.2.6.8 and 6.1.1.4'
H H 0.0000 0.0000 'International Tables Vol C Tables 4.2.6.8 and 6.1.1.4'
O O 0.0106 0.0060 'International Tables Vol C Tables 4.2.6.8 and 6.1.1.4'
S S 0.1246 0.1234 'International Tables Vol C Tables 4.2.6.8 and 6.1.1.4'

loop_
_geom_angle_atom_site_label_1
_geom_angle_atom_site_label_2
_geom_angle_atom_site_label_3
_geom_angle
C23 C22 C11 120.7(3)
C23 C22 H22 119.7
C11 C22 H22 119.7
C22 C23 C26 119.4(3)
C22 C23 H23 120.3
C26 C23 H23 120.3
C25 C26 C23 121.7(3)
C25 C26 H26 119.1
C23 C26 H26 119.1
C26 C25 C12 120.4(4)
C26 C25 H25 119.8
C12 C25 H25 119.8
C19 C28 H28A 109.5
C19 C28 H28B 109.5
H28A C28 H28B 109.5
C19 C28 H28C 109.5
H28A C28 H28C 109.5
H28B C28 H28C 109.5
C17 O3 C8 106.93(18)
C15 C10 C11 118.8(3)
C15 C10 C9 120.7(2)
C11 C10 C9 120.4(2)
C17 C16 C21 120.2(2)
C17 C16 C9 110.5(2)
C21 C16 C9 129.3(2)
C12 C11 C22 118.3(3)
C12 C11 C10 118.9(2)
C22 C11 C10 122.8(3)
C16 C17 O3 114.8(2)
C16 C17 C18 127.7(2)
O3 C17 C18 117.5(2)
C17 C18 C19 111.3(2)
C17 C18 H18A 109.4
C19 C18 H18A 109.4
C17 C18 H18B 109.4
C19 C18 H18B 109.4
H18A C18 H18B 108.0
C16 C9 C10 116.6(2)
C16 C9 C8 100.3(2)
C10 C9 C8 111.9(2)
C16 C9 H9 104.7(15)
C10 C9 H9 112.9(15)
C8 C9 H9 109.5(15)
O1 C21 C16 123.2(2)
O1 C21 C30 121.2(2)
C16 C21 C30 115.5(2)
C21 C30 C19 116.1(2)
C21 C30 H30A 108.3
C19 C30 H30A 108.3
C21 C30 H30B 108.3
C19 C30 H30B 108.3
H30A C30 H30B 107.4
O4 C7 C1 121.5(3)
O4 C7 C8 120.2(2)
C1 C7 C8 118.3(3)
O3 C8 C7 104.1(2)
O3 C8 C9 107.28(18)
C7 C8 C9 115.7(2)
O3 C8 H8 108.7(15)
C7 C8 H8 110.9(15)
C9 C8 H8 109.8(15)
C10 C15 C14 122.1(3)
C10 C15 H15 118.9
C14 C15 H15 118.9
C13 C14 C15 119.6(3)
C13 C14 H14 120.2
C15 C14 H14 120.2
C25 C12 C13 121.2(3)
C25 C12 C11 119.6(3)
C13 C12 C11 119.2(3)
C20 C19 C30 109.9(2)
C20 C19 C28 109.5(3)
C30 C19 C28 109.3(3)
C20 C19 C18 109.1(3)
C30 C19 C18 109.4(2)
C28 C19 C18 109.7(2)
C2 C1 C6 119.2(3)
C2 C1 C7 123.0(3)
C6 C1 C7 117.8(3)
C14 C13 C12 121.3(3)
C14 C13 H13 119.3
C12 C13 H13 119.3
C1 C2 C3 120.2(3)
C1 C2 H2 119.9
C3 C2 H2 119.9
C5 C6 C1 120.4(3)
C5 C6 H6 119.8
C1 C6 H6 119.8
C5 C4 C3 120.3(3)
C5 C4 H4 119.9
C3 C4 H4 119.9
C4 C5 C6 120.3(3)
C4 C5 H5 119.9
C6 C5 H5 119.9
C19 C20 H20A 109.5
C19 C20 H20B 109.5
H20A C20 H20B 109.5
C19 C20 H20C 109.5
H20A C20 H20C 109.5
H20B C20 H20C 109.5
C4 C3 C2 119.7(4)
C4 C3 H3 120.2
C2 C3 H3 120.2

loop_
_geom_bond_atom_site_label_1
_geom_bond_atom_site_label_2
_geom_bond_distance
C22 C23 1.370(4)
C22 C11 1.424(4)
C22 H22 0.9300
C23 C26 1.405(5)
C23 H23 0.9300
C26 C25 1.346(5)
C26 H26 0.9300
C25 C12 1.404(4)
C25 H25 0.9300
C28 C19 1.535(4)
C28 H28A 0.9600
C28 H28B 0.9600
C28 H28C 0.9600
O3 C17 1.360(3)
O3 C8 1.468(3)
C10 C15 1.369(4)
C10 C11 1.430(4)
C10 C9 1.516(4)
C16 C17 1.331(3)
C16 C21 1.454(3)
C16 C9 1.512(3)
O1 C21 1.225(3)
C11 C12 1.417(4)
C17 C18 1.473(4)
C18 C19 1.541(4)
C18 H18A 0.9700
C18 H18B 0.9700
C9 C8 1.558(3)
C9 H9 0.96(3)
C21 C30 1.509(4)
C30 C19 1.529(4)
C30 H30A 0.9700
C30 H30B 0.9700
C7 O4 1.217(3)
C7 C1 1.487(4)
C7 C8 1.528(4)
C8 H8 1.02(3)
C15 C14 1.399(4)
C15 H15 0.9300
C14 C13 1.355(4)
C14 H14 0.9300
C12 C13 1.406(4)
C19 C20 1.528(4)
C1 C2 1.381(4)
C1 C6 1.395(4)
C13 H13 0.9300
C2 C3 1.391(4)
C2 H2 0.9300
C6 C5 1.372(4)
C6 H6 0.9300
C4 C5 1.369(6)
C4 C3 1.383(5)
C4 H4 0.9300
C5 H5 0.9300
C20 H20A 0.9600
C20 H20B 0.9600
C20 H20C 0.9600
C3 H3 0.9300

loop_
_geom_torsion_atom_site_label_1
_geom_torsion_atom_site_label_2
_geom_torsion_atom_site_label_3
_geom_torsion_atom_site_label_4
_geom_torsion
C11 C22 C23 C26 -0.2(5)
C22 C23 C26 C25 0.9(5)
C23 C26 C25 C12 -0.5(5)
C23 C22 C11 C12 -0.8(4)
C23 C22 C11 C10 179.1(3)
C15 C10 C11 C12 -1.9(3)
C9 C10 C11 C12 175.4(2)
C15 C10 C11 C22 178.1(2)
C9 C10 C11 C22 -4.6(4)
C21 C16 C17 O3 178.1(2)
C9 C16 C17 O3 -2.6(3)
C21 C16 C17 C18 -3.1(4)
C9 C16 C17 C18 176.2(2)
C8 O3 C17 C16 5.0(3)
C8 O3 C17 C18 -174.0(2)
C16 C17 C18 C19 -18.4(4)
O3 C17 C18 C19 160.4(2)
C17 C16 C9 C10 120.2(2)
C21 C16 C9 C10 -60.6(4)
C17 C16 C9 C8 -0.8(3)
C21 C16 C9 C8 178.4(3)
C15 C10 C9 C16 -17.5(3)
C11 C10 C9 C16 165.3(2)
C15 C10 C9 C8 97.2(3)
C11 C10 C9 C8 -80.1(3)
C17 C16 C21 O1 -179.4(3)
C9 C16 C21 O1 1.4(4)
C17 C16 C21 C30 -2.9(4)
C9 C16 C21 C30 177.9(3)
O1 C21 C30 C19 -152.2(3)
C16 C21 C30 C19 31.2(3)
C17 O3 C8 C7 117.9(2)
C17 O3 C8 C9 -5.2(3)
O4 C7 C8 O3 -110.2(3)
C1 C7 C8 O3 67.2(3)
O4 C7 C8 C9 7.1(4)
C1 C7 C8 C9 -175.5(2)
C16 C9 C8 O3 3.6(3)
C10 C9 C8 O3 -120.7(2)
C16 C9 C8 C7 -112.0(2)
C10 C9 C8 C7 123.7(3)
C11 C10 C15 C14 0.8(4)
C9 C10 C15 C14 -176.5(2)
C10 C15 C14 C13 0.9(4)
C26 C25 C12 C13 179.2(3)
C26 C25 C12 C11 -0.6(5)
C22 C11 C12 C25 1.2(4)
C10 C11 C12 C25 -178.8(3)
C22 C11 C12 C13 -178.6(2)
C10 C11 C12 C13 1.4(4)
C21 C30 C19 C20 -170.8(3)
C21 C30 C19 C28 69.0(3)
C21 C30 C19 C18 -51.0(3)
C17 C18 C19 C20 163.0(2)
C17 C18 C19 C30 42.7(3)
C17 C18 C19 C28 -77.1(3)
O4 C7 C1 C2 173.2(3)
C8 C7 C1 C2 -4.2(4)
O4 C7 C1 C6 -6.0(4)
C8 C7 C1 C6 176.6(3)
C15 C14 C13 C12 -1.4(4)
C25 C12 C13 C14 -179.6(3)
C11 C12 C13 C14 0.2(4)
C6 C1 C2 C3 0.5(4)
C7 C1 C2 C3 -178.8(3)
C2 C1 C6 C5 0.0(4)
C7 C1 C6 C5 179.3(3)
C3 C4 C5 C6 0.0(6)
C1 C6 C5 C4 -0.2(5)
C5 C4 C3 C2 0.5(6)
C1 C2 C3 C4 -0.7(5)
